data_2211481
loop_
_publ_author_name
'Choi, Hong Dae'
'Seo,  Pil Ja'
'Son, Byeng Wha'
'Lee, Uk'

_publ_section_title
;
 7-Bromo-1-methylsulfanyl-2-phenylnaphtho[2,1-<i>b</i>]furan
;
_journal_coeditor_code IS2115
_journal_issue 12
_journal_name_full 'Acta Crystallographica Section E'
_journal_page_first o5876
_journal_page_last o5877
_journal_paper_doi 10.1107/S1600536806050501
_journal_volume 62
_journal_year 2006
_chemical_formula_iupac 'C19 H13 Br O S'
_chemical_formula_moiety 'C19 H13 Br O S'
_chemical_formula_sum 'C19 H13 Br O S'
_chemical_formula_weight 369.26
_chemical_name_systematic
;
7-Bromo-1-methylsulfanyl-2-phenylnaphtho[2,1-b]furan
;
_space_group_IT_number 29
_symmetry_cell_setting orthorhombic
_symmetry_space_group_name_Hall 'P 2c -2ac'
_symmetry_space_group_name_H-M 'P c a 21'
_atom_sites_solution_hydrogens geom
_atom_sites_solution_primary direct
_atom_sites_solution_secondary difmap
_audit_creation_method SHELXL-97
_cell_angle_alpha 90.00
_cell_angle_beta 90.00
_cell_angle_gamma 90.00
_cell_formula_units_Z 4
_cell_length_a 17.7000(10)
_cell_length_b 5.2952(3)
_cell_length_c 15.8343(9)
_cell_measurement_reflns_used 6032
_cell_measurement_temperature 173(2)
_cell_measurement_theta_max 28.25
_cell_measurement_theta_min 2.30
_cell_volume 1484.07(15)
_computing_cell_refinement 'SAINT (Bruker, 1997)'
_computing_data_collection 'SMART (Bruker, 1997)'
_computing_data_reduction SAINT
_computing_molecular_graphics 'ORTEP-3 (Farrugia, 1997) and DIAMOND (Brandenburg, 1998)'
_computing_publication_material SHELXL97
_computing_structure_refinement 'SHELXL97 (Sheldrick, 1997)'
_computing_structure_solution 'SHELXS97 (Sheldrick, 1997)'
_diffrn_ambient_temperature 173(2)
_diffrn_detector_area_resol_mean 10.00
_diffrn_measured_fraction_theta_full 0.985
_diffrn_measured_fraction_theta_max 0.985
_diffrn_measurement_device_type 'Bruker SMART CCD'
_diffrn_measurement_method '\f and \w'
_diffrn_radiation_monochromator graphite
_diffrn_radiation_source 'fine-focus sealed tube'
_diffrn_radiation_type MoK\a
_diffrn_radiation_wavelength 0.71073
_diffrn_reflns_av_R_equivalents 0.0180
_diffrn_reflns_av_sigmaI/netI 0.0364
_diffrn_reflns_limit_h_max 22
_diffrn_reflns_limit_h_min -21
_diffrn_reflns_limit_k_max 6
_diffrn_reflns_limit_k_min -6
_diffrn_reflns_limit_l_max 18
_diffrn_reflns_limit_l_min -20
_diffrn_reflns_number 7803
_diffrn_reflns_theta_full 27.00
_diffrn_reflns_theta_max 27.00
_diffrn_reflns_theta_min 2.30
_diffrn_standards_number 0
_exptl_absorpt_coefficient_mu 2.909
_exptl_absorpt_correction_T_max 0.951
_exptl_absorpt_correction_T_min 0.512
_exptl_absorpt_correction_type multi-scan
_exptl_absorpt_process_details '(SADABS; Sheldrick, 1999)'
_exptl_crystal_colour 'pale yellow'
_exptl_crystal_density_diffrn 1.653
_exptl_crystal_density_method 'not measured'
_exptl_crystal_description plate
_exptl_crystal_F_000 744
_exptl_crystal_size_max 0.35
_exptl_crystal_size_mid 0.20
_exptl_crystal_size_min 0.02
_refine_diff_density_max 0.237
_refine_diff_density_min -0.331
_refine_ls_abs_structure_details 'Flack (1983), 1198 Friedel pairs'
_refine_ls_abs_structure_Flack 0.013(6)
_refine_ls_extinction_method none
_refine_ls_goodness_of_fit_ref 1.045
_refine_ls_hydrogen_treatment constr
_refine_ls_matrix_type full
_refine_ls_number_parameters 199
_refine_ls_number_reflns 2856
_refine_ls_number_restraints 1
_refine_ls_restrained_S_all 1.045
_refine_ls_R_factor_all 0.0216
_refine_ls_R_factor_gt 0.0199
_refine_ls_shift/su_max 0.000
_refine_ls_shift/su_mean 0.000
_refine_ls_structure_factor_coef Fsqd
_refine_ls_weighting_details 'calc w=1/[\s^2^(Fo^2^)+(0.0244P)^2^] where P=(Fo^2^+2Fc^2^)/3'
_refine_ls_weighting_scheme calc
_refine_ls_wR_factor_gt 0.0479
_refine_ls_wR_factor_ref 0.0483
_reflns_number_gt 2689
_reflns_number_total 2856
_reflns_threshold_expression I>2\s(I)
_cod_data_source_file is2115.cif
_cod_data_source_block I
_cod_depositor_comments
;
The following automatic conversions were performed:
'_symmetry_cell_setting' value 'Orthorhombic' changed to 'orthorhombic'
according to '/home/saulius/struct/CIF-dictionaries/cif_core.dic'
dictionary named 'cif_core.dic' version 2.4.1 from 2010-06-29.

Automatic conversion script
Id: cif_fix_enum 1527 2010-12-29 10:47:43Z saulius 

The following automatic conversions were performed:

'_symmetry_cell_setting' value 'Orthorhombic' changed to
'orthorhombic' according to
/home/saulius/struct/CIF-dictionaries/cif_core.dic dictionary named
'cif_core.dic' version 2.4.1 from 2010-06-29.

Automatic conversion script
Id: cif_fix_values 1715 2011-07-08 13:25:40Z adriana 
;
_cod_original_sg_symbol_Hall 'p 2c -2ac'
_cod_database_code 2211481
_cod_database_fobs_code 2211481

loop_
_symmetry_equiv_pos_as_xyz
'x, y, z'
'-x, -y, z+1/2'
'-x+1/2, y, z+1/2'
'x+1/2, -y, z'

loop_
_atom_site_type_symbol
_atom_site_label
_atom_site_fract_x
_atom_site_fract_y
_atom_site_fract_z
_atom_site_U_iso_or_equiv
_atom_site_adp_type
_atom_site_calc_flag
_atom_site_refinement_flags
_atom_site_occupancy
Br Br 0.334364(9) 0.11436(3) -0.005089(17) 0.02683(6) Uani d . 1
S S 0.04310(3) -0.90073(8) 0.06038(3) 0.02203(10) Uani d . 1
O O 0.05073(8) -0.6924(3) 0.30060(8) 0.0219(3) Uani d . 1
C C1 0.26552(10) -0.0990(3) 0.05389(14) 0.0215(4) Uani d . 1
C C2 0.25353(10) -0.0651(4) 0.13774(13) 0.0216(4) Uani d . 1
H H2 0.2789 0.0623 0.1666 0.026 Uiso calc R 1
C C3 0.20211(10) -0.2247(4) 0.18142(11) 0.0196(4) Uani d . 1
C C4 0.18858(11) -0.1912(4) 0.26962(12) 0.0227(4) Uani d . 1
H H4 0.2137 -0.0626 0.2981 0.027 Uiso calc R 1
C C5 0.14009(11) -0.3418(4) 0.31314(12) 0.0239(4) Uani d . 1
H H5 0.1319 -0.3214 0.3707 0.029 Uiso calc R 1
C C6 0.10303(11) -0.5302(4) 0.26626(13) 0.0197(4) Uani d . 1
C C7 0.11208(11) -0.5717(4) 0.18168(12) 0.0192(4) Uani d . 1
C C8 0.16363(9) -0.4184(4) 0.13526(14) 0.0182(4) Uani d . 1
C C9 0.17945(11) -0.4473(4) 0.04850(13) 0.0217(4) Uani d . 1
H H9 0.1557 -0.5752 0.0182 0.026 Uiso calc R 1
C C10 0.22939(10) -0.2895(4) 0.00796(12) 0.0224(4) Uani d . 1
H H10 0.2390 -0.3093 -0.0494 0.027 Uiso calc R 1
C C11 0.05930(10) -0.7713(3) 0.16093(11) 0.0187(4) Uani d . 1
C C12 0.02427(10) -0.8369(4) 0.23456(12) 0.0198(4) Uani d . 1
C C13 -0.03587(11) -1.0146(4) 0.25809(13) 0.0202(4) Uani d . 1
C C14 -0.07671(11) -0.9756(4) 0.33207(13) 0.0236(4) Uani d . 1
H H14 -0.0650 -0.8396 0.3668 0.028 Uiso calc R 1
C C15 -0.13494(12) -1.1387(4) 0.35426(14) 0.0275(4) Uani d . 1
H H15 -0.1622 -1.1109 0.4036 0.033 Uiso calc R 1
C C16 -0.15242(12) -1.3418(4) 0.30329(15) 0.0279(5) Uani d . 1
H H16 -0.1913 -1.4509 0.3186 0.034 Uiso calc R 1
C C17 -0.11260(13) -1.3841(4) 0.22971(16) 0.0283(5) Uani d . 1
H H17 -0.1250 -1.5203 0.1953 0.034 Uiso calc R 1
C C18 -0.05374(11) -1.2227(4) 0.20679(13) 0.0233(4) Uani d . 1
H H18 -0.0264 -1.2528 0.1577 0.028 Uiso calc R 1
C C19 -0.00702(12) -0.6429(4) 0.01092(13) 0.0294(5) Uani d . 1
H H19A -0.0201 -0.6888 -0.0459 0.044 Uiso calc R 1
H H19B 0.0246 -0.4956 0.0101 0.044 Uiso calc R 1
H H19C -0.0522 -0.6074 0.0422 0.044 Uiso calc R 1

loop_
_atom_site_aniso_label
_atom_site_aniso_U_11
_atom_site_aniso_U_22
_atom_site_aniso_U_33
_atom_site_aniso_U_12
_atom_site_aniso_U_13
_atom_site_aniso_U_23
Br 0.02390(9) 0.02577(10) 0.03084(10) -0.00367(7) 0.00563(9) -0.00068(10)
S 0.0270(2) 0.0203(2) 0.0189(2) -0.00209(17) -0.00106(19) -0.00438(17)
O 0.0208(7) 0.0265(7) 0.0182(6) -0.0025(6) 0.0008(5) -0.0006(6)
C1 0.0159(8) 0.0204(9) 0.0282(9) 0.0006(6) 0.0026(8) 0.0023(7)
C2 0.0181(9) 0.0218(10) 0.0247(9) -0.0002(7) -0.0037(8) -0.0049(8)
C3 0.0155(8) 0.0228(9) 0.0206(9) 0.0011(7) -0.0040(7) -0.0024(7)
C4 0.0203(9) 0.0268(10) 0.0208(9) -0.0014(8) -0.0066(8) -0.0054(8)
C5 0.0216(9) 0.0338(11) 0.0165(9) 0.0012(8) -0.0029(8) -0.0047(8)
C6 0.0153(8) 0.0242(10) 0.0196(9) 0.0018(8) 0.0005(7) 0.0005(8)
C7 0.0160(8) 0.0204(8) 0.0212(9) 0.0029(8) -0.0035(7) -0.0017(7)
C8 0.0162(9) 0.0197(10) 0.0188(9) 0.0034(6) -0.0009(7) -0.0021(7)
C9 0.0208(8) 0.0224(9) 0.0219(10) -0.0001(7) 0.0007(8) -0.0065(8)
C10 0.0219(8) 0.0265(9) 0.0188(10) 0.0000(7) 0.0035(7) -0.0035(7)
C11 0.0177(8) 0.0196(9) 0.0189(9) 0.0016(7) -0.0029(7) -0.0022(7)
C12 0.0166(8) 0.0216(9) 0.0212(9) 0.0027(7) -0.0017(7) -0.0016(7)
C13 0.0184(8) 0.0200(10) 0.0221(9) 0.0035(7) -0.0015(7) 0.0057(7)
C14 0.0252(10) 0.0245(10) 0.0210(9) 0.0008(8) -0.0015(8) 0.0041(7)
C15 0.0243(10) 0.0333(12) 0.0248(10) 0.0025(8) 0.0052(8) 0.0104(9)
C16 0.0223(10) 0.0272(11) 0.0342(11) -0.0036(8) -0.0024(9) 0.0134(9)
C17 0.0289(11) 0.0198(11) 0.0362(12) -0.0003(8) -0.0039(9) 0.0047(9)
C18 0.0225(10) 0.0210(10) 0.0262(10) 0.0034(8) 0.0011(8) 0.0015(8)
C19 0.0328(10) 0.0318(12) 0.0235(11) 0.0013(8) -0.0056(8) -0.0006(8)

loop_
_atom_type_symbol
_atom_type_description
_atom_type_scat_dispersion_real
_atom_type_scat_dispersion_imag
_atom_type_scat_source
C C 0.0033 0.0016 'International Tables Vol C Tables 4.2.6.8 and 6.1.1.4'
H H 0.0000 0.0000 'International Tables Vol C Tables 4.2.6.8 and 6.1.1.4'
O O 0.0106 0.0060 'International Tables Vol C Tables 4.2.6.8 and 6.1.1.4'
S S 0.1246 0.1234 'International Tables Vol C Tables 4.2.6.8 and 6.1.1.4'
Br Br -0.2901 2.4595 'International Tables Vol C Tables 4.2.6.8 and 6.1.1.4'

loop_
_geom_angle_atom_site_label_1
_geom_angle_atom_site_label_2
_geom_angle_atom_site_label_3
_geom_angle
_geom_angle_publ_flag
C11 S C19 100.27(9) n
C6 O C12 106.00(15) n
C2 C1 C10 122.20(18) ?
C2 C1 Br 120.07(15) ?
C10 C1 Br 117.72(16) ?
C1 C2 C3 119.84(17) ?
C1 C2 H2 120.1 ?
C3 C2 H2 120.1 ?
C2 C3 C4 120.62(17) ?
C2 C3 C8 118.82(17) ?
C4 C3 C8 120.55(18) ?
C5 C4 C3 121.94(18) ?
C5 C4 H4 119.0 ?
C3 C4 H4 119.0 ?
C4 C5 C6 116.31(18) ?
C4 C5 H5 121.8 ?
C6 C5 H5 121.8 ?
C7 C6 O 111.46(18) ?
C7 C6 C5 125.25(19) ?
O C6 C5 123.27(18) ?
C6 C7 C8 119.25(18) ?
C6 C7 C11 105.32(17) ?
C8 C7 C11 135.36(18) ?
C9 C8 C7 124.57(18) ?
C9 C8 C3 118.72(17) ?
C7 C8 C3 116.70(18) ?
C10 C9 C8 121.08(18) ?
C10 C9 H9 119.5 ?
C8 C9 H9 119.5 ?
C9 C10 C1 119.31(17) ?
C9 C10 H10 120.3 ?
C1 C10 H10 120.3 ?
C12 C11 C7 106.55(16) ?
C12 C11 S 126.90(15) ?
C7 C11 S 126.55(14) ?
C11 C12 O 110.63(16) ?
C11 C12 C13 135.13(18) ?
O C12 C13 114.18(16) ?
C14 C13 C18 119.09(18) ?
C14 C13 C12 119.65(18) ?
C18 C13 C12 121.25(18) ?
C15 C14 C13 120.4(2) ?
C15 C14 H14 119.8 ?
C13 C14 H14 119.8 ?
C16 C15 C14 120.2(2) ?
C16 C15 H15 119.9 ?
C14 C15 H15 119.9 ?
C15 C16 C17 120.4(2) ?
C15 C16 H16 119.8 ?
C17 C16 H16 119.8 ?
C16 C17 C18 120.1(2) ?
C16 C17 H17 119.9 ?
C18 C17 H17 119.9 ?
C17 C18 C13 119.9(2) ?
C17 C18 H18 120.1 ?
C13 C18 H18 120.1 ?
S C19 H19A 109.5 ?
S C19 H19B 109.5 ?
H19A C19 H19B 109.5 ?
S C19 H19C 109.5 ?
H19A C19 H19C 109.5 ?
H19B C19 H19C 109.5 ?

loop_
_geom_bond_atom_site_label_1
_geom_bond_atom_site_label_2
_geom_bond_distance
_geom_bond_publ_flag
C1 Br 1.9061(19) n
S C11 1.7569(19) n
S C19 1.807(2) n
O C6 1.375(2) n
O C12 1.378(2) n
C1 C2 1.357(3) ?
C1 C10 1.399(3) ?
C2 C3 1.422(3) ?
C2 H2 0.9300 ?
C3 C4 1.428(3) ?
C3 C8 1.432(3) ?
C4 C5 1.359(3) ?
C4 H4 0.9300 ?
C5 C6 1.406(3) ?
C5 H5 0.9300 ?
C6 C7 1.367(3) ?
C7 C8 1.426(3) ?
C7 C11 1.448(3) ?
C8 C9 1.410(3) ?
C9 C10 1.375(3) ?
C9 H9 0.9300 ?
C10 H10 0.9300 ?
C11 C12 1.365(3) ?
C12 C13 1.469(3) ?
C13 C14 1.392(3) ?
C13 C18 1.405(3) ?
C14 C15 1.390(3) ?
C14 H14 0.9300 ?
C15 C16 1.380(3) ?
C15 H15 0.9300 ?
C16 C17 1.380(4) ?
C16 H16 0.9300 ?
C17 C18 1.395(3) ?
C17 H17 0.9300 ?
C18 H18 0.9300 ?
C19 H19A 0.9600 ?
C19 H19B 0.9600 ?
C19 H19C 0.9600 ?

loop_
_geom_torsion_atom_site_label_1
_geom_torsion_atom_site_label_2
_geom_torsion_atom_site_label_3
_geom_torsion_atom_site_label_4
_geom_torsion
C10 C1 C2 C3 -0.7(3)
Br C1 C2 C3 179.98(13)
C1 C2 C3 C4 -179.78(18)
C1 C2 C3 C8 -0.3(3)
C2 C3 C4 C5 -179.60(18)
C8 C3 C4 C5 0.9(3)
C3 C4 C5 C6 -1.0(3)
C12 O C6 C7 -1.7(2)
C12 O C6 C5 176.52(18)
C4 C5 C6 C7 0.0(3)
C4 C5 C6 O -178.03(18)
O C6 C7 C8 179.26(16)
C5 C6 C7 C8 1.1(3)
O C6 C7 C11 1.9(2)
C5 C6 C7 C11 -176.31(19)
C6 C7 C8 C9 178.14(18)
C11 C7 C8 C9 -5.5(3)
C6 C7 C8 C3 -1.0(3)
C11 C7 C8 C3 175.3(2)
C2 C3 C8 C9 1.4(3)
C4 C3 C8 C9 -179.11(17)
C2 C3 C8 C7 -179.37(16)
C4 C3 C8 C7 0.1(3)
C7 C8 C9 C10 179.25(18)
C3 C8 C9 C10 -1.6(3)
C8 C9 C10 C1 0.6(3)
C2 C1 C10 C9 0.6(3)
Br C1 C10 C9 179.88(15)
C6 C7 C11 C12 -1.3(2)
C8 C7 C11 C12 -178.0(2)
C6 C7 C11 S 178.11(15)
C8 C7 C11 S 1.4(3)
C19 S C11 C12 107.17(19)
C19 S C11 C7 -72.15(17)
C7 C11 C12 O 0.3(2)
S C11 C12 O -179.13(13)
C7 C11 C12 C13 177.3(2)
S C11 C12 C13 -2.1(3)
C6 O C12 C11 0.8(2)
C6 O C12 C13 -176.84(16)
C11 C12 C13 C14 -157.4(2)
O C12 C13 C14 19.5(3)
C11 C12 C13 C18 21.9(3)
O C12 C13 C18 -161.23(17)
C18 C13 C14 C15 -0.8(3)
C12 C13 C14 C15 178.52(17)
C13 C14 C15 C16 0.4(3)
C14 C15 C16 C17 -0.4(3)
C15 C16 C17 C18 0.7(3)
C16 C17 C18 C13 -1.0(3)
C14 C13 C18 C17 1.1(3)
C12 C13 C18 C17 -178.21(18)

loop_
_cod_related_entry_id
_cod_related_entry_database
_cod_related_entry_code
1 ChemSpider 21125891
